data_1001684
loop_
_publ_author_name
'Ennaciri, A'
'Kahn, A'
'Michel, D'

_publ_section_title
;
Crystal structures of Hf Ge O4 and Th Ge O4 germanates
;
_journal_coden_ASTM JCOMAH
_journal_name_full 'Journal of the Less-Common Metals'
_journal_page_first 105
_journal_page_last 109
_journal_paper_doi 10.1016/0022-5088(86)90481-9
_journal_volume 124
_journal_year 1986
_chemical_formula_structural 'Hf (Ge O4)'
_chemical_formula_sum 'Ge Hf O4'
_chemical_name_systematic 'Hafnium germanate'
_space_group_IT_number 88
_symmetry_cell_setting tetragonal
_symmetry_space_group_name_Hall 'I 4bw -1bw'
_symmetry_space_group_name_H-M 'I 41/a :1'
_cell_angle_alpha 90
_cell_angle_beta 90
_cell_angle_gamma 90
_cell_formula_units_Z 4
_cell_length_a 4.862(1)
_cell_length_b 4.862(1)
_cell_length_c 10.497(2)
_cell_volume 248.1
_refine_ls_R_factor_all 0.036
_cod_original_sg_symbol_H-M 'I 41/a S'
_cod_database_code 1001684

loop_
_symmetry_equiv_pos_as_xyz
x,y,z
-x,-y,z
x,1/2+y,1/4-z
-x,1/2-y,1/4-z
-y,x,-z
y,-x,-z
-y,1/2+x,1/4+z
y,1/2-x,1/4+z
1/2+x,1/2+y,1/2+z
1/2-x,1/2-y,1/2+z
1/2+x,y,3/4-z
1/2-x,-y,3/4-z
1/2-y,1/2+x,1/2-z
1/2+y,1/2-x,1/2-z
1/2-y,x,3/4+z
1/2+y,-x,3/4+z

loop_
_atom_site_label
_atom_site_type_symbol
_atom_site_symmetry_multiplicity
_atom_site_Wyckoff_symbol
_atom_site_fract_x
_atom_site_fract_y
_atom_site_fract_z
_atom_site_occupancy
_atom_site_attached_hydrogens
_atom_site_calc_flag
Ge1 Ge4+ 4 a 0. 0. 0. 1. 0 d
Hf1 Hf4+ 4 b 0. 0. 0.5 1. 0 d
O1 O2- 16 f 0.2678(7) 0.1739(6) 0.0831(3) 1. 0 d

loop_
_atom_type_symbol
_atom_type_oxidation_number
Ge4+ 4.000
Hf4+ 4.000
O2- -2.000
